data_4508491
loop_
_publ_author_name
'Mukherjee, Sandip'
'Samanta, Dipak'
'Mukherjee, Partha Sarathi'

_publ_section_title
;
 New Structural Topologies in a Series of 3d Metal Complexes with Isomeric
 Phenylenediacetates and 1,3,5-Tris(1-imidazolyl)benzene Ligand:
 Syntheses, Structures, and Magnetic and Luminescence Properties
;
_journal_issue 12
_journal_name_full 'Crystal Growth &amp; Design'
_journal_page_first 5335
_journal_paper_doi 10.1021/cg4011967
_journal_volume 13
_journal_year 2013
_chemical_formula_moiety 'C25 H20 Co N6 O4, O'
_chemical_formula_sum 'C25 H20 Co N6 O5'
_chemical_formula_weight 543.40
_chemical_name_systematic
;
 ?
;
_space_group_IT_number 14
_symmetry_cell_setting monoclinic
_symmetry_space_group_name_Hall '-P 2yn'
_symmetry_space_group_name_H-M 'P 1 21/n 1'
_atom_sites_solution_hydrogens geom
_atom_sites_solution_primary direct
_atom_sites_solution_secondary difmap
_audit_creation_method SHELXL-97
_cell_angle_alpha 90.00
_cell_angle_beta 93.849(2)
_cell_angle_gamma 90.00
_cell_formula_units_Z 4
_cell_length_a 12.8344(4)
_cell_length_b 10.3729(4)
_cell_length_c 17.5387(6)
_cell_measurement_reflns_used 7148
_cell_measurement_temperature 293(2)
_cell_measurement_theta_max 30.60
_cell_measurement_theta_min 1.91
_cell_volume 2329.66(14)
_computing_cell_refinement 'Bruker SMART'
_computing_data_collection 'Bruker SMART'
_computing_data_reduction 'Bruker SAINT'
_computing_molecular_graphics 'ORTEP-3 for Windows (Farrugia, 1999)'
_computing_publication_material WinGX
_computing_structure_refinement 'SHELXL97 (Sheldrick, 2008)'
_computing_structure_solution 'SHELXS97 (Sheldrick, 2008)'
_diffrn_ambient_temperature 293(2)
_diffrn_measured_fraction_theta_full 0.997
_diffrn_measured_fraction_theta_max 0.997
_diffrn_measurement_device_type 'CCD area detector'
_diffrn_measurement_method 'phi and omega scans'
_diffrn_radiation_monochromator graphite
_diffrn_radiation_source 'fine-focus sealed tube'
_diffrn_radiation_type MoK\a
_diffrn_radiation_wavelength 0.71073
_diffrn_reflns_av_R_equivalents 0.0414
_diffrn_reflns_av_unetI/netI 0.0345
_diffrn_reflns_limit_h_max 18
_diffrn_reflns_limit_h_min -18
_diffrn_reflns_limit_k_max 14
_diffrn_reflns_limit_k_min -14
_diffrn_reflns_limit_l_max 25
_diffrn_reflns_limit_l_min -21
_diffrn_reflns_number 49037
_diffrn_reflns_theta_full 30.60
_diffrn_reflns_theta_max 30.60
_diffrn_reflns_theta_min 1.91
_exptl_absorpt_coefficient_mu 0.788
_exptl_absorpt_correction_T_max 0.7979
_exptl_absorpt_correction_T_min 0.7434
_exptl_absorpt_correction_type empirical
_exptl_absorpt_process_details SADABS
_exptl_crystal_colour pink
_exptl_crystal_density_diffrn 1.549
_exptl_crystal_density_method 'not measured'
_exptl_crystal_description rectangular
_exptl_crystal_F_000 1116
_exptl_crystal_size_max 0.40
_exptl_crystal_size_mid 0.34
_exptl_crystal_size_min 0.30
_refine_diff_density_max 1.528
_refine_diff_density_min -0.400
_refine_diff_density_rms 0.074
_refine_ls_extinction_method none
_refine_ls_goodness_of_fit_ref 1.016
_refine_ls_hydrogen_treatment constr
_refine_ls_matrix_type full
_refine_ls_number_parameters 334
_refine_ls_number_reflns 7148
_refine_ls_number_restraints 0
_refine_ls_restrained_S_all 1.016
_refine_ls_R_factor_all 0.0698
_refine_ls_R_factor_gt 0.0447
_refine_ls_shift/su_max 0.001
_refine_ls_shift/su_mean 0.000
_refine_ls_structure_factor_coef Fsqd
_refine_ls_weighting_details 'calc w=1/[\s^2^(Fo^2^)+(0.0692P)^2^+1.5630P] where P=(Fo^2^+2Fc^2^)/3'
_refine_ls_weighting_scheme calc
_refine_ls_wR_factor_gt 0.1211
_refine_ls_wR_factor_ref 0.1357
_reflns_number_gt 5176
_reflns_number_total 7148
_reflns_threshold_expression >2\s(I)
_cod_data_source_file cg4011967_si_002.cif
_cod_data_source_block 1
_cod_original_sg_symbol_H-M 'P 21/n'
_cod_database_code 4508491

loop_
_symmetry_equiv_pos_as_xyz
'x, y, z'
'-x+1/2, y+1/2, -z+1/2'
'-x, -y, -z'
'x-1/2, -y-1/2, z-1/2'

loop_
_atom_site_label
_atom_site_type_symbol
_atom_site_fract_x
_atom_site_fract_y
_atom_site_fract_z
_atom_site_U_iso_or_equiv
_atom_site_adp_type
_atom_site_occupancy
_atom_site_symmetry_multiplicity
_atom_site_calc_flag
_atom_site_refinement_flags
Co1 Co 0.93431(2) 0.44625(3) 0.240657(15) 0.02548(9) Uani 1 1 d .
N1 N 0.85464(15) 0.54137(17) 0.32420(10) 0.0305(4) Uani 1 1 d .
N2 N 0.75952(15) 0.58523(17) 0.42050(10) 0.0279(4) Uani 1 1 d .
N3 N 0.54870(15) 0.91156(18) 0.71590(10) 0.0307(4) Uani 1 1 d .
N4 N 0.62920(15) 0.76338(18) 0.65159(10) 0.0309(4) Uani 1 1 d .
N5 N 0.49202(16) 0.16326(18) 0.65091(10) 0.0324(4) Uani 1 1 d .
N6 N 0.56157(16) 0.31727(17) 0.58447(10) 0.0315(4) Uani 1 1 d .
C1 C 0.94803(19) 0.2025(2) 0.47187(13) 0.0348(5) Uani 1 1 d .
C2 C 0.8606(2) 0.1291(2) 0.48748(13) 0.0378(5) Uani 1 1 d .
C3 C 0.8120(2) 0.1554(4) 0.55418(16) 0.0568(8) Uani 1 1 d .
H3 H 0.7565 0.1039 0.5670 0.068 Uiso 1 1 calc R
C4 C 0.8434(3) 0.2552(4) 0.60184(17) 0.0725(11) Uani 1 1 d .
H4 H 0.8091 0.2708 0.6460 0.087 Uiso 1 1 calc R
C5 C 0.9252(3) 0.3316(4) 0.58424(18) 0.0701(10) Uani 1 1 d .
H5 H 0.9455 0.4013 0.6151 0.084 Uiso 1 1 calc R
C6 C 0.9768(2) 0.3037(3) 0.52032(17) 0.0526(7) Uani 1 1 d .
H6 H 1.0334 0.3547 0.5090 0.063 Uiso 1 1 calc R
C7 C 1.0126(2) 0.1776(3) 0.40421(15) 0.0449(6) Uani 1 1 d .
H7A H 1.0861 0.1866 0.4202 0.054 Uiso 1 1 calc R
H7B H 1.0010 0.0898 0.3866 0.054 Uiso 1 1 calc R
C8 C 0.98507(19) 0.2702(2) 0.33871(12) 0.0336(5) Uani 1 1 d .
C9 C 0.8161(2) 0.0260(3) 0.43537(17) 0.0497(7) Uani 1 1 d .
H9A H 0.7943 -0.0455 0.4662 0.060 Uiso 1 1 calc R
H9B H 0.8707 -0.0052 0.4045 0.060 Uiso 1 1 calc R
C10 C 0.72300(19) 0.0685(2) 0.38202(12) 0.0341(5) Uani 1 1 d .
C11 C 0.70557(17) 0.5690(2) 0.48821(12) 0.0278(4) Uani 1 1 d .
C12 C 0.69761(18) 0.6722(2) 0.53753(12) 0.0309(4) Uani 1 1 d .
H12 H 0.7291 0.7507 0.5276 0.037 Uiso 1 1 calc R
C13 C 0.64191(17) 0.6565(2) 0.60187(12) 0.0301(4) Uani 1 1 d .
C14 C 0.59491(19) 0.5411(2) 0.61735(13) 0.0323(5) Uani 1 1 d .
H14 H 0.5562 0.5322 0.6600 0.039 Uiso 1 1 calc R
C15 C 0.60647(18) 0.4379(2) 0.56788(12) 0.0300(4) Uani 1 1 d .
C16 C 0.66155(18) 0.4512(2) 0.50278(12) 0.0305(4) Uani 1 1 d .
H16 H 0.6685 0.3820 0.4698 0.037 Uiso 1 1 calc R
C17 C 0.81581(18) 0.4948(2) 0.38587(12) 0.0303(4) Uani 1 1 d .
H17 H 0.8257 0.4108 0.4034 0.036 Uiso 1 1 calc R
C18 C 0.8202(2) 0.6664(2) 0.31802(13) 0.0357(5) Uani 1 1 d .
H18 H 0.8350 0.7229 0.2790 0.043 Uiso 1 1 calc R
C19 C 0.76150(19) 0.6953(2) 0.37701(13) 0.0327(5) Uani 1 1 d .
H19 H 0.7292 0.7735 0.3862 0.039 Uiso 1 1 calc R
C20 C 0.53689(18) 0.8052(2) 0.67599(12) 0.0300(4) Uani 1 1 d .
H20 H 0.4733 0.7637 0.6657 0.036 Uiso 1 1 calc R
C21 C 0.6534(2) 0.9393(2) 0.71762(15) 0.0395(5) Uani 1 1 d .
H21 H 0.6851 1.0099 0.7423 0.047 Uiso 1 1 calc R
C22 C 0.70374(19) 0.8499(3) 0.67861(14) 0.0409(6) Uani 1 1 d .
H22 H 0.7748 0.8472 0.6713 0.049 Uiso 1 1 calc R
C23 C 0.5286(2) 0.2804(2) 0.65328(12) 0.0354(5) Uani 1 1 d .
H23 H 0.5318 0.3323 0.6966 0.042 Uiso 1 1 calc R
C24 C 0.5019(2) 0.1204(2) 0.57765(13) 0.0390(6) Uani 1 1 d .
H24 H 0.4820 0.0393 0.5594 0.047 Uiso 1 1 calc R
C25 C 0.5448(2) 0.2134(2) 0.53631(13) 0.0403(6) Uani 1 1 d .
H25 H 0.5601 0.2085 0.4853 0.048 Uiso 1 1 calc R
O1 O 0.90009(14) 0.25969(17) 0.30019(10) 0.0402(4) Uani 1 1 d .
O2 O 1.04792(15) 0.35808(18) 0.32494(11) 0.0481(5) Uani 1 1 d .
O3 O 0.69372(15) -0.01645(18) 0.33269(10) 0.0444(4) Uani 1 1 d .
O4 O 0.68274(15) 0.1752(2) 0.38966(11) 0.0514(5) Uani 1 1 d .
O1W O 0.8941(2) -0.0067(3) 0.24027(17) 0.0824(8) Uani 1 1 d .

loop_
_atom_site_aniso_label
_atom_site_aniso_U_11
_atom_site_aniso_U_22
_atom_site_aniso_U_33
_atom_site_aniso_U_23
_atom_site_aniso_U_13
_atom_site_aniso_U_12
Co1 0.03352(17) 0.02167(14) 0.02271(14) 0.00157(10) 0.01276(11) 0.00103(11)
N1 0.0375(10) 0.0280(9) 0.0277(8) 0.0014(7) 0.0156(7) 0.0029(7)
N2 0.0353(10) 0.0223(8) 0.0280(8) 0.0001(6) 0.0165(7) 0.0015(7)
N3 0.0364(10) 0.0276(9) 0.0296(9) -0.0032(7) 0.0130(7) 0.0028(7)
N4 0.0346(10) 0.0274(9) 0.0325(9) -0.0066(7) 0.0166(8) -0.0003(7)
N5 0.0440(11) 0.0287(9) 0.0264(8) -0.0008(7) 0.0162(8) -0.0050(8)
N6 0.0444(11) 0.0249(9) 0.0272(8) -0.0013(7) 0.0177(8) -0.0045(8)
C1 0.0385(12) 0.0375(12) 0.0278(10) 0.0089(9) -0.0024(9) -0.0028(10)
C2 0.0403(13) 0.0425(13) 0.0295(11) 0.0059(9) -0.0049(9) -0.0068(10)
C3 0.0477(16) 0.082(2) 0.0415(14) 0.0055(14) 0.0070(12) -0.0163(16)
C4 0.066(2) 0.118(3) 0.0339(14) -0.0151(17) 0.0040(14) -0.004(2)
C5 0.072(2) 0.086(3) 0.0498(17) -0.0256(17) -0.0149(16) -0.010(2)
C6 0.0464(16) 0.0577(18) 0.0519(16) -0.0014(13) -0.0093(12) -0.0179(13)
C7 0.0453(15) 0.0479(15) 0.0424(13) 0.0195(11) 0.0092(11) 0.0115(12)
C8 0.0436(13) 0.0306(11) 0.0280(10) 0.0043(8) 0.0130(9) 0.0083(9)
C9 0.0549(17) 0.0394(14) 0.0528(16) 0.0038(12) -0.0113(13) -0.0100(12)
C10 0.0339(12) 0.0425(13) 0.0264(10) 0.0029(9) 0.0066(9) -0.0124(10)
C11 0.0312(11) 0.0284(10) 0.0257(9) 0.0001(7) 0.0149(8) 0.0027(8)
C12 0.0359(12) 0.0247(10) 0.0339(10) -0.0011(8) 0.0161(9) -0.0003(8)
C13 0.0354(11) 0.0260(10) 0.0304(10) -0.0053(8) 0.0134(9) 0.0025(8)
C14 0.0402(12) 0.0288(11) 0.0300(10) -0.0011(8) 0.0198(9) 0.0009(9)
C15 0.0372(12) 0.0253(10) 0.0292(10) 0.0001(8) 0.0145(9) -0.0011(8)
C16 0.0392(12) 0.0251(10) 0.0289(10) -0.0020(8) 0.0154(9) 0.0003(9)
C17 0.0374(12) 0.0255(10) 0.0300(10) 0.0023(8) 0.0176(9) 0.0053(9)
C18 0.0493(14) 0.0269(10) 0.0329(11) 0.0057(8) 0.0181(10) 0.0030(10)
C19 0.0447(13) 0.0218(10) 0.0332(11) 0.0027(8) 0.0148(9) 0.0031(9)
C20 0.0315(11) 0.0283(10) 0.0318(10) -0.0041(8) 0.0145(8) 0.0015(8)
C21 0.0381(13) 0.0371(13) 0.0447(13) -0.0132(10) 0.0131(10) -0.0042(10)
C22 0.0327(12) 0.0453(14) 0.0466(13) -0.0154(11) 0.0165(10) -0.0053(10)
C23 0.0518(14) 0.0292(11) 0.0273(10) -0.0026(8) 0.0179(9) -0.0080(10)
C24 0.0580(16) 0.0311(12) 0.0297(11) -0.0066(9) 0.0166(10) -0.0107(10)
C25 0.0646(17) 0.0339(12) 0.0247(10) -0.0042(8) 0.0194(10) -0.0101(11)
O1 0.0429(10) 0.0438(10) 0.0342(8) 0.0036(7) 0.0041(7) 0.0057(8)
O2 0.0523(11) 0.0454(11) 0.0474(10) 0.0110(8) 0.0095(8) -0.0093(9)
O3 0.0515(11) 0.0405(9) 0.0401(9) 0.0001(8) -0.0043(8) -0.0147(8)
O4 0.0447(11) 0.0647(13) 0.0442(10) -0.0170(9) -0.0010(8) 0.0111(9)
O1W 0.0782(18) 0.0884(19) 0.0826(19) 0.0121(15) 0.0203(14) 0.0106(16)

loop_
_atom_type_symbol
_atom_type_description
_atom_type_scat_dispersion_real
_atom_type_scat_dispersion_imag
_atom_type_scat_source
C C 0.0033 0.0016 'International Tables Vol C Tables 4.2.6.8 and 6.1.1.4'
H H 0.0000 0.0000 'International Tables Vol C Tables 4.2.6.8 and 6.1.1.4'
N N 0.0061 0.0033 'International Tables Vol C Tables 4.2.6.8 and 6.1.1.4'
O O 0.0106 0.0060 'International Tables Vol C Tables 4.2.6.8 and 6.1.1.4'
Co Co 0.3494 0.9721 'International Tables Vol C Tables 4.2.6.8 and 6.1.1.4'

loop_
_geom_angle_atom_site_label_1
_geom_angle_atom_site_label_2
_geom_angle_atom_site_label_3
_geom_angle
_geom_angle_site_symmetry_1
_geom_angle_site_symmetry_3
O3 Co1 N1 86.66(8) 2_655 .
O3 Co1 N5 86.58(8) 2_655 4_665
N1 Co1 N5 171.00(8) . 4_665
O3 Co1 N3 105.85(8) 2_655 4_675
N1 Co1 N3 101.01(7) . 4_675
N5 Co1 N3 86.56(7) 4_665 4_675
O3 Co1 O2 164.44(7) 2_655 .
N1 Co1 O2 93.36(7) . .
N5 Co1 O2 91.56(7) 4_665 .
N3 Co1 O2 89.43(7) 4_675 .
O3 Co1 O1 106.20(7) 2_655 .
N1 Co1 O1 87.76(7) . .
N5 Co1 O1 88.43(7) 4_665 .
N3 Co1 O1 147.18(7) 4_675 .
O2 Co1 O1 58.28(7) . .
C17 N1 C18 105.95(17) . .
C17 N1 Co1 129.37(15) . .
C18 N1 Co1 124.14(14) . .
C17 N2 C19 107.25(16) . .
C17 N2 C11 126.62(18) . .
C19 N2 C11 126.10(17) . .
C20 N3 C21 105.45(18) . .
C20 N3 Co1 129.11(16) . 4_576
C21 N3 Co1 122.24(15) . 4_576
C20 N4 C22 106.54(18) . .
C20 N4 C13 125.39(19) . .
C22 N4 C13 127.85(18) . .
C23 N5 C24 106.05(18) . .
C23 N5 Co1 128.37(15) . 4_566
C24 N5 Co1 125.53(15) . 4_566
C23 N6 C25 106.21(18) . .
C23 N6 C15 125.87(18) . .
C25 N6 C15 127.90(17) . .
C6 C1 C2 118.5(2) . .
C6 C1 C7 118.2(2) . .
C2 C1 C7 123.3(2) . .
C3 C2 C1 118.0(2) . .
C3 C2 C9 118.7(3) . .
C1 C2 C9 123.3(2) . .
C4 C3 C2 122.1(3) . .
C5 C4 C3 119.8(3) . .
C4 C5 C6 118.9(3) . .
C5 C6 C1 122.5(3) . .
C8 C7 C1 111.9(2) . .
O2 C8 O1 120.7(2) . .
O2 C8 C7 119.1(2) . .
O1 C8 C7 120.2(2) . .
C2 C9 C10 114.7(2) . .
O4 C10 O3 126.0(2) . .
O4 C10 C9 120.5(2) . .
O3 C10 C9 113.5(2) . .
C16 C11 C12 121.47(18) . .
C16 C11 N2 119.20(18) . .
C12 C11 N2 119.33(18) . .
C13 C12 C11 118.8(2) . .
C14 C13 C12 121.36(19) . .
C14 C13 N4 119.07(17) . .
C12 C13 N4 119.51(19) . .
C13 C14 C15 118.65(18) . .
C16 C15 C14 121.16(19) . .
C16 C15 N6 119.54(18) . .
C14 C15 N6 119.30(18) . .
C11 C16 C15 118.55(19) . .
N1 C17 N2 110.98(19) . .
C19 C18 N1 109.99(19) . .
C18 C19 N2 105.80(19) . .
N3 C20 N4 111.4(2) . .
C22 C21 N3 110.3(2) . .
C21 C22 N4 106.2(2) . .
N5 C23 N6 111.53(19) . .
C25 C24 N5 109.8(2) . .
C24 C25 N6 106.44(18) . .
C8 O1 Co1 89.16(14) . .
C8 O2 Co1 91.47(15) . .
C10 O3 Co1 137.96(18) . 2_645

loop_
_geom_bond_atom_site_label_1
_geom_bond_atom_site_label_2
_geom_bond_distance
_geom_bond_site_symmetry_2
Co1 O3 2.0544(18) 2_655
Co1 N1 2.0897(17) .
Co1 N5 2.1151(17) 4_665
Co1 N3 2.1459(18) 4_675
Co1 O2 2.204(2) .
Co1 O1 2.2560(18) .
N1 C17 1.313(3) .
N1 C18 1.372(3) .
N2 C17 1.353(3) .
N2 C19 1.374(3) .
N2 C11 1.424(2) .
N3 C20 1.309(3) .
N3 C21 1.373(3) .
N3 Co1 2.1459(18) 4_576
N4 C20 1.358(3) .
N4 C22 1.373(3) .
N4 C13 1.427(3) .
N5 C23 1.302(3) .
N5 C24 1.373(3) .
N5 Co1 2.1150(17) 4_566
N6 C23 1.360(3) .
N6 C25 1.377(3) .
N6 C15 1.416(3) .
C1 C6 1.385(4) .
C1 C2 1.398(3) .
C1 C7 1.515(3) .
C2 C3 1.389(4) .
C2 C9 1.495(4) .
C3 C4 1.374(5) .
C4 C5 1.367(5) .
C5 C6 1.371(5) .
C7 C8 1.521(3) .
C8 O2 1.251(3) .
C8 O1 1.249(3) .
C9 C10 1.532(4) .
C10 O4 1.232(3) .
C10 O3 1.274(3) .
C11 C16 1.377(3) .
C11 C12 1.385(3) .
C12 C13 1.385(3) .
C13 C14 1.376(3) .
C14 C15 1.392(3) .
C15 C16 1.389(3) .
C18 C19 1.354(3) .
C21 C22 1.343(3) .
C24 C25 1.347(3) .
O3 Co1 2.0544(18) 2_645
